data_7212733
loop_
_publ_author_name
'Liu, Dong'
'Li, Hong-Xi'
'Liu, Lei-Lei'
'Wang, He-Ming'
'Li, Ni-Ya'
'Ren, Zhi-Gang'
'Lang, Jian-Ping'

_publ_section_title
;
 How do substituent groups in the 5-position of 1,3-benzenedicarboxylate
 affect the construction of supramolecular frameworks?
;
_journal_issue 11
_journal_name_full CrystEngComm
_journal_page_first 3708
_journal_paper_doi 10.1039/c005322h
_journal_volume 12
_journal_year 2010
_chemical_formula_moiety 'C28 H22 N2 O6 Zn'
_chemical_formula_sum 'C28 H22 N2 O6 Zn'
_chemical_formula_weight 547.87
_chemical_name_systematic
;
?
;
_space_group_IT_number 2
_symmetry_cell_setting triclinic
_symmetry_space_group_name_Hall '-P 1'
_symmetry_space_group_name_H-M 'P -1'
_atom_sites_solution_hydrogens geom
_atom_sites_solution_primary direct
_atom_sites_solution_secondary difmap
_audit_creation_method SHELXL-97
_cell_angle_alpha 112.61(3)
_cell_angle_beta 90.52(3)
_cell_angle_gamma 104.61(3)
_cell_formula_units_Z 2
_cell_length_a 9.6852(19)
_cell_length_b 10.650(2)
_cell_length_c 12.977(3)
_cell_measurement_reflns_used 5251
_cell_measurement_temperature 223(2)
_cell_measurement_theta_max 27.4778
_cell_measurement_theta_min 3.2372
_cell_volume 1187.3(6)
_computing_cell_refinement 'CrystalClear, Ver. 1.30 (Rigaku/MSC, 2001)'
_computing_data_collection 'CrystalClear, Ver. 1.30 (Rigaku/MSC, 2001)'
_computing_data_reduction 'CrystalStructure, Ver. 3.60 (Rigaku/MSC, 2004)'
_computing_molecular_graphics 'ORTEPII (Johnson, 1976)'
_computing_publication_material SHELXL97
_computing_structure_refinement 'SHELXL-97 (Sheldrick, 1997)'
_computing_structure_solution 'SHELXS-97 (Sheldrick, 1990)'
_diffrn_ambient_temperature 223(2)
_diffrn_measured_fraction_theta_full 0.980
_diffrn_measured_fraction_theta_max 0.980
_diffrn_measurement_device_type 'Rigaku MercuryCCD area detector'
_diffrn_measurement_method \w
_diffrn_radiation_monochromator graphite
_diffrn_radiation_source 'fine-focus sealed tube'
_diffrn_radiation_type MoK\a
_diffrn_radiation_wavelength 0.71073
_diffrn_reflns_av_R_equivalents 0.0391
_diffrn_reflns_av_sigmaI/netI 0.0606
_diffrn_reflns_limit_h_max 11
_diffrn_reflns_limit_h_min -12
_diffrn_reflns_limit_k_max 13
_diffrn_reflns_limit_k_min -13
_diffrn_reflns_limit_l_max 16
_diffrn_reflns_limit_l_min -13
_diffrn_reflns_number 11425
_diffrn_reflns_theta_full 27.48
_diffrn_reflns_theta_max 27.48
_diffrn_reflns_theta_min 3.24
_diffrn_standards_decay_% 0
_diffrn_standards_interval_count 0
_diffrn_standards_interval_time 0
_diffrn_standards_number 0
_exptl_absorpt_coefficient_mu 1.083
_exptl_absorpt_correction_T_max 0.8289
_exptl_absorpt_correction_T_min 0.6414
_exptl_absorpt_correction_type multi-scan
_exptl_absorpt_process_details 'Jacobson, R. (1998) Private communication to Rigaku Company, Tokyo, Japan.'
_exptl_crystal_colour yellow
_exptl_crystal_density_diffrn 1.533
_exptl_crystal_density_method 'not measured'
_exptl_crystal_description block
_exptl_crystal_F_000 564
_exptl_crystal_size_max 0.45
_exptl_crystal_size_mid 0.40
_exptl_crystal_size_min 0.18
_refine_diff_density_max 0.490
_refine_diff_density_min -0.376
_refine_diff_density_rms 0.062
_refine_ls_extinction_method none
_refine_ls_goodness_of_fit_ref 1.017
_refine_ls_hydrogen_treatment mixed
_refine_ls_matrix_type full
_refine_ls_number_parameters 342
_refine_ls_number_reflns 5327
_refine_ls_number_restraints 0
_refine_ls_restrained_S_all 1.017
_refine_ls_R_factor_all 0.0547
_refine_ls_R_factor_gt 0.0420
_refine_ls_shift/su_max 0.001
_refine_ls_shift/su_mean 0.000
_refine_ls_structure_factor_coef Fsqd
_refine_ls_weighting_details 'calc w=1/[\s^2^(Fo^2^)+(0.0386P)^2^+0.0000P] where P=(Fo^2^+2Fc^2^)/3'
_refine_ls_weighting_scheme calc
_refine_ls_wR_factor_gt 0.0832
_refine_ls_wR_factor_ref 0.0894
_reflns_number_gt 4326
_reflns_number_total 5327
_reflns_threshold_expression >2sigma(I)
_cod_data_source_file c005322h.txt
_cod_data_source_block 1
_cod_database_code 7212733

loop_
_symmetry_equiv_pos_as_xyz
'x, y, z'
'-x, -y, -z'

loop_
_atom_site_label
_atom_site_type_symbol
_atom_site_fract_x
_atom_site_fract_y
_atom_site_fract_z
_atom_site_U_iso_or_equiv
_atom_site_adp_type
_atom_site_occupancy
_atom_site_symmetry_multiplicity
_atom_site_calc_flag
_atom_site_refinement_flags
Zn1 Zn 0.73857(3) 0.40908(3) 0.34875(2) 0.03061(10) Uani 1 1 d .
C1 C 0.5519(2) 0.3048(3) 0.4896(2) 0.0370(6) Uani 1 1 d .
H1 H 0.4917 0.3457 0.4634 0.044 Uiso 1 1 calc R
C2 C 0.5031(3) 0.2440(3) 0.5626(2) 0.0406(6) Uani 1 1 d .
H2 H 0.4112 0.2440 0.5854 0.049 Uiso 1 1 calc R
C3 C 0.5885(3) 0.1820(3) 0.6034(2) 0.0359(6) Uani 1 1 d .
C4 C 0.7216(3) 0.1852(3) 0.5649(2) 0.0430(7) Uani 1 1 d .
H4 H 0.7828 0.1432 0.5887 0.052 Uiso 1 1 calc R
C5 C 0.7649(3) 0.2491(3) 0.4923(2) 0.0409(6) Uani 1 1 d .
H5 H 0.8567 0.2511 0.4687 0.049 Uiso 1 1 calc R
C6 C 0.5437(3) 0.1160(3) 0.6827(2) 0.0427(6) Uani 1 1 d .
H6 H 0.5889 0.0494 0.6871 0.051 Uiso 1 1 calc R
C7 C 0.4438(3) 0.1454(3) 0.7476(2) 0.0414(6) Uani 1 1 d .
H7 H 0.4026 0.2137 0.7414 0.050 Uiso 1 1 calc R
C8 C 0.3873(3) 0.0862(3) 0.8288(2) 0.0394(6) Uani 1 1 d .
C9 C 0.2976(3) 0.1494(3) 0.9008(2) 0.0462(7) Uani 1 1 d .
H9 H 0.2783 0.2304 0.8980 0.055 Uiso 1 1 calc R
C10 C 0.2355(3) 0.0974(3) 0.9765(2) 0.0461(7) Uani 1 1 d .
H10 H 0.1764 0.1440 1.0254 0.055 Uiso 1 1 calc R
C11 C 0.2599(3) -0.0250(3) 0.9809(2) 0.0380(6) Uani 1 1 d .
C12 C 0.3500(3) -0.0902(3) 0.9078(2) 0.0440(7) Uani 1 1 d .
H12 H 0.3672 -0.1725 0.9093 0.053 Uiso 1 1 calc R
C13 C 0.4141(3) -0.0355(3) 0.8334(2) 0.0421(6) Uani 1 1 d .
H13 H 0.4757 -0.0798 0.7858 0.050 Uiso 1 1 calc R
C14 C 0.1926(3) -0.0859(3) 1.0578(2) 0.0412(6) Uani 1 1 d .
H14 H 0.1981 -0.1773 1.0457 0.049 Uiso 1 1 calc R
C15 C 0.1247(3) -0.0244(3) 1.1429(2) 0.0443(7) Uani 1 1 d .
H15 H 0.1252 0.0695 1.1583 0.053 Uiso 1 1 calc R
C16 C 0.0491(3) -0.0888(3) 1.2148(2) 0.0382(6) Uani 1 1 d .
C17 C -0.0090(3) -0.0098(3) 1.3069(2) 0.0505(7) Uani 1 1 d .
H17 H 0.0026 0.0868 1.3248 0.061 Uiso 1 1 calc R
C18 C -0.0835(3) -0.0734(3) 1.3720(2) 0.0470(7) Uani 1 1 d .
H18 H -0.1220 -0.0174 1.4335 0.056 Uiso 1 1 calc R
C19 C -0.0504(3) -0.2846(3) 1.2637(2) 0.0414(6) Uani 1 1 d .
H19 H -0.0653 -0.3814 1.2469 0.050 Uiso 1 1 calc R
C20 C 0.0260(3) -0.2307(3) 1.1937(2) 0.0416(6) Uani 1 1 d .
H20 H 0.0620 -0.2897 1.1322 0.050 Uiso 1 1 calc R
C21 C 0.3806(2) 0.4422(2) 0.18865(18) 0.0266(5) Uani 1 1 d .
C22 C 0.2681(2) 0.4028(2) 0.24599(18) 0.0269(5) Uani 1 1 d .
H22 H 0.2847 0.3737 0.3036 0.032 Uiso 1 1 calc R
C23 C 0.1308(2) 0.4069(2) 0.21743(18) 0.0249(5) Uani 1 1 d .
C24 C 0.1066(2) 0.4464(3) 0.12980(19) 0.0284(5) Uani 1 1 d .
H24 H 0.0130 0.4444 0.1079 0.034 Uiso 1 1 calc R
C25 C 0.2192(2) 0.4887(3) 0.07461(19) 0.0294(5) Uani 1 1 d .
C26 C 0.3566(2) 0.4891(3) 0.10574(19) 0.0291(5) Uani 1 1 d .
H26 H 0.4339 0.5214 0.0706 0.035 Uiso 1 1 calc R
C27 C 0.5314(2) 0.4388(3) 0.21593(19) 0.0299(5) Uani 1 1 d .
C28 C 0.0104(2) 0.3758(2) 0.28462(19) 0.0261(5) Uani 1 1 d .
N1 N 0.6820(2) 0.3090(2) 0.45333(16) 0.0304(4) Uani 1 1 d .
N2 N -0.1044(2) -0.2097(2) 1.35311(17) 0.0372(5) Uani 1 1 d .
O1 O 0.7909(2) 0.6136(2) 0.45895(17) 0.0380(5) Uani 1 1 d .
H1W H 0.845(4) 0.623(3) 0.508(3) 0.071(12) Uiso 1 1 d .
H2W H 0.820(4) 0.668(4) 0.433(3) 0.066(12) Uiso 1 1 d .
O2 O 0.54585(16) 0.38659(19) 0.28759(14) 0.0359(4) Uani 1 1 d .
O3 O 0.63018(17) 0.4868(2) 0.17077(16) 0.0490(5) Uani 1 1 d .
O4 O -0.10924(16) 0.38952(18) 0.25476(14) 0.0335(4) Uani 1 1 d .
O5 O 0.02973(16) 0.3426(2) 0.36375(14) 0.0385(4) Uani 1 1 d .
O6 O 0.19032(17) 0.5325(2) -0.00748(14) 0.0407(5) Uani 1 1 d .
H6A H 0.2650 0.5529 -0.0355 0.061 Uiso 1 1 calc R

loop_
_atom_site_aniso_label
_atom_site_aniso_U_11
_atom_site_aniso_U_22
_atom_site_aniso_U_33
_atom_site_aniso_U_23
_atom_site_aniso_U_13
_atom_site_aniso_U_12
Zn1 0.01944(14) 0.0508(2) 0.03696(17) 0.03178(15) 0.00969(11) 0.01277(13)
C1 0.0278(12) 0.0555(17) 0.0440(14) 0.0336(13) 0.0132(11) 0.0165(12)
C2 0.0296(13) 0.0606(18) 0.0446(15) 0.0339(14) 0.0187(12) 0.0134(13)
C3 0.0390(14) 0.0400(15) 0.0346(13) 0.0240(12) 0.0076(11) 0.0063(12)
C4 0.0392(14) 0.0605(19) 0.0528(16) 0.0435(15) 0.0146(13) 0.0197(14)
C5 0.0304(13) 0.0619(19) 0.0501(16) 0.0394(15) 0.0143(12) 0.0181(13)
C6 0.0418(15) 0.0502(17) 0.0457(15) 0.0293(14) 0.0113(13) 0.0122(13)
C7 0.0444(15) 0.0450(16) 0.0415(15) 0.0244(13) 0.0092(13) 0.0122(13)
C8 0.0417(15) 0.0393(15) 0.0387(14) 0.0234(12) 0.0053(12) 0.0014(12)
C9 0.0610(18) 0.0447(17) 0.0446(16) 0.0275(14) 0.0196(14) 0.0184(15)
C10 0.0598(18) 0.0472(17) 0.0388(15) 0.0242(13) 0.0172(13) 0.0158(15)
C11 0.0416(14) 0.0418(16) 0.0324(13) 0.0220(12) 0.0075(11) 0.0030(12)
C12 0.0512(16) 0.0446(17) 0.0397(15) 0.0242(13) 0.0102(13) 0.0074(14)
C13 0.0429(15) 0.0501(17) 0.0340(14) 0.0182(13) 0.0139(12) 0.0116(13)
C14 0.0484(16) 0.0412(16) 0.0401(15) 0.0254(13) 0.0127(12) 0.0077(13)
C15 0.0630(18) 0.0361(15) 0.0384(14) 0.0236(13) 0.0137(13) 0.0073(14)
C16 0.0477(15) 0.0399(15) 0.0353(13) 0.0237(12) 0.0141(12) 0.0118(13)
C17 0.079(2) 0.0374(16) 0.0430(16) 0.0238(13) 0.0228(15) 0.0167(15)
C18 0.0657(19) 0.0450(17) 0.0393(15) 0.0228(13) 0.0228(14) 0.0202(15)
C19 0.0496(16) 0.0419(16) 0.0456(15) 0.0291(13) 0.0206(13) 0.0154(13)
C20 0.0508(16) 0.0417(16) 0.0429(15) 0.0254(13) 0.0212(13) 0.0168(13)
C21 0.0179(10) 0.0391(14) 0.0287(11) 0.0190(10) 0.0045(9) 0.0091(10)
C22 0.0226(11) 0.0378(14) 0.0282(11) 0.0195(10) 0.0065(9) 0.0116(10)
C23 0.0200(10) 0.0319(13) 0.0283(11) 0.0168(10) 0.0060(9) 0.0090(10)
C24 0.0188(10) 0.0419(14) 0.0329(12) 0.0218(11) 0.0051(9) 0.0115(10)
C25 0.0280(12) 0.0417(15) 0.0296(12) 0.0237(11) 0.0076(10) 0.0135(11)
C26 0.0220(11) 0.0429(15) 0.0313(12) 0.0228(11) 0.0110(10) 0.0108(11)
C27 0.0209(11) 0.0448(15) 0.0321(12) 0.0220(11) 0.0076(10) 0.0122(11)
C28 0.0188(10) 0.0328(13) 0.0322(12) 0.0187(10) 0.0055(9) 0.0075(10)
N1 0.0259(10) 0.0440(12) 0.0329(10) 0.0274(10) 0.0100(8) 0.0099(9)
N2 0.0406(12) 0.0452(14) 0.0359(11) 0.0255(10) 0.0140(10) 0.0139(11)
O1 0.0348(10) 0.0512(13) 0.0389(11) 0.0308(10) 0.0066(9) 0.0100(9)
O2 0.0218(8) 0.0608(12) 0.0423(10) 0.0355(9) 0.0089(7) 0.0165(8)
O3 0.0229(8) 0.0933(16) 0.0591(12) 0.0569(12) 0.0176(8) 0.0210(10)
O4 0.0199(8) 0.0545(11) 0.0422(9) 0.0332(9) 0.0119(7) 0.0150(8)
O5 0.0256(8) 0.0658(13) 0.0415(10) 0.0396(9) 0.0093(7) 0.0128(9)
O6 0.0283(9) 0.0763(14) 0.0437(10) 0.0460(10) 0.0153(8) 0.0230(9)

loop_
_atom_type_symbol
_atom_type_description
_atom_type_scat_dispersion_real
_atom_type_scat_dispersion_imag
_atom_type_scat_source
C C 0.0033 0.0016 'International Tables Vol C Tables 4.2.6.8 and 6.1.1.4'
H H 0.0000 0.0000 'International Tables Vol C Tables 4.2.6.8 and 6.1.1.4'
N N 0.0061 0.0033 'International Tables Vol C Tables 4.2.6.8 and 6.1.1.4'
O O 0.0106 0.0060 'International Tables Vol C Tables 4.2.6.8 and 6.1.1.4'
Zn Zn 0.2839 1.4301 'International Tables Vol C Tables 4.2.6.8 and 6.1.1.4'

loop_
_geom_angle_atom_site_label_1
_geom_angle_atom_site_label_2
_geom_angle_atom_site_label_3
_geom_angle
_geom_angle_site_symmetry_1
_geom_angle_site_symmetry_3
O4 Zn1 O2 121.09(7) 1_655 .
O4 Zn1 O1 106.63(8) 1_655 .
O2 Zn1 O1 100.61(9) . .
O4 Zn1 N1 125.96(7) 1_655 .
O2 Zn1 N1 97.53(8) . .
O1 Zn1 N1 100.85(9) . .
N1 C1 C2 123.2(2) . .
N1 C1 H1 118.4 . .
C2 C1 H1 118.4 . .
C1 C2 C3 120.4(2) . .
C1 C2 H2 119.8 . .
C3 C2 H2 119.8 . .
C4 C3 C2 116.2(2) . .
C4 C3 C6 120.4(2) . .
C2 C3 C6 123.4(2) . .
C5 C4 C3 120.6(2) . .
C5 C4 H4 119.7 . .
C3 C4 H4 119.7 . .
N1 C5 C4 122.9(2) . .
N1 C5 H5 118.5 . .
C4 C5 H5 118.5 . .
C7 C6 C3 123.0(3) . .
C7 C6 H6 118.5 . .
C3 C6 H6 118.5 . .
C6 C7 C8 128.6(3) . .
C6 C7 H7 115.7 . .
C8 C7 H7 115.7 . .
C9 C8 C13 118.4(3) . .
C9 C8 C7 118.2(2) . .
C13 C8 C7 123.4(2) . .
C10 C9 C8 121.9(3) . .
C10 C9 H9 119.0 . .
C8 C9 H9 119.0 . .
C9 C10 C11 120.3(3) . .
C9 C10 H10 119.9 . .
C11 C10 H10 119.9 . .
C12 C11 C10 118.2(2) . .
C12 C11 C14 119.8(2) . .
C10 C11 C14 121.9(2) . .
C13 C12 C11 121.1(3) . .
C13 C12 H12 119.5 . .
C11 C12 H12 119.5 . .
C12 C13 C8 120.1(3) . .
C12 C13 H13 119.9 . .
C8 C13 H13 119.9 . .
C15 C14 C11 126.2(3) . .
C15 C14 H14 116.9 . .
C11 C14 H14 116.9 . .
C14 C15 C16 126.1(3) . .
C14 C15 H15 116.9 . .
C16 C15 H15 116.9 . .
C20 C16 C17 116.4(2) . .
C20 C16 C15 122.9(2) . .
C17 C16 C15 120.7(2) . .
C18 C17 C16 119.9(3) . .
C18 C17 H17 120.1 . .
C16 C17 H17 120.1 . .
N2 C18 C17 124.1(3) . .
N2 C18 H18 118.0 . .
C17 C18 H18 118.0 . .
N2 C19 C20 124.8(3) . .
N2 C19 H19 117.6 . .
C20 C19 H19 117.6 . .
C19 C20 C16 119.4(2) . .
C19 C20 H20 120.3 . .
C16 C20 H20 120.3 . .
C26 C21 C22 120.03(19) . .
C26 C21 C27 118.2(2) . .
C22 C21 C27 121.7(2) . .
C23 C22 C21 119.7(2) . .
C23 C22 H22 120.2 . .
C21 C22 H22 120.2 . .
C22 C23 C24 119.7(2) . .
C22 C23 C28 120.30(19) . .
C24 C23 C28 119.94(18) . .
C25 C24 C23 120.57(19) . .
C25 C24 H24 119.7 . .
C23 C24 H24 119.7 . .
O6 C25 C24 118.11(19) . .
O6 C25 C26 122.3(2) . .
C24 C25 C26 119.6(2) . .
C25 C26 C21 120.3(2) . .
C25 C26 H26 119.8 . .
C21 C26 H26 119.8 . .
O3 C27 O2 124.8(2) . .
O3 C27 C21 119.6(2) . .
O2 C27 C21 115.65(19) . .
O5 C28 O4 123.7(2) . .
O5 C28 C23 121.18(18) . .
O4 C28 C23 115.09(19) . .
C5 N1 C1 116.7(2) . .
C5 N1 Zn1 125.60(16) . .
C1 N1 Zn1 117.63(16) . .
C19 N2 C18 115.4(2) . .
Zn1 O1 H1W 109(2) . .
Zn1 O1 H2W 115(3) . .
H1W O1 H2W 111(3) . .
C27 O2 Zn1 118.60(14) . .
C28 O4 Zn1 123.34(15) . 1_455
C25 O6 H6A 109.5 . .

loop_
_geom_bond_atom_site_label_1
_geom_bond_atom_site_label_2
_geom_bond_distance
_geom_bond_site_symmetry_2
Zn1 O4 1.9225(16) 1_655
Zn1 O2 1.9424(16) .
Zn1 O1 2.020(2) .
Zn1 N1 2.027(2) .
C1 N1 1.345(3) .
C1 C2 1.367(3) .
C1 H1 0.9400 .
C2 C3 1.391(3) .
C2 H2 0.9400 .
C3 C4 1.384(3) .
C3 C6 1.468(3) .
C4 C5 1.373(3) .
C4 H4 0.9400 .
C5 N1 1.344(3) .
C5 H5 0.9400 .
C6 C7 1.307(4) .
C6 H6 0.9400 .
C7 C8 1.469(4) .
C7 H7 0.9400 .
C8 C9 1.381(4) .
C8 C13 1.407(4) .
C9 C10 1.376(4) .
C9 H9 0.9400 .
C10 C11 1.403(4) .
C10 H10 0.9400 .
C11 C12 1.399(4) .
C11 C14 1.463(3) .
C12 C13 1.386(4) .
C12 H12 0.9400 .
C13 H13 0.9400 .
C14 C15 1.325(4) .
C14 H14 0.9400 .
C15 C16 1.459(3) .
C15 H15 0.9400 .
C16 C20 1.385(4) .
C16 C17 1.389(3) .
C17 C18 1.377(4) .
C17 H17 0.9400 .
C18 N2 1.336(3) .
C18 H18 0.9400 .
C19 N2 1.329(3) .
C19 C20 1.378(3) .
C19 H19 0.9400 .
C20 H20 0.9400 .
C21 C26 1.389(3) .
C21 C22 1.393(3) .
C21 C27 1.512(3) .
C22 C23 1.392(3) .
C22 H22 0.9400 .
C23 C24 1.393(3) .
C23 C28 1.509(3) .
C24 C25 1.385(3) .
C24 H24 0.9400 .
C25 O6 1.368(3) .
C25 C26 1.386(3) .
C26 H26 0.9400 .
C27 O3 1.230(3) .
C27 O2 1.276(3) .
C28 O5 1.235(3) .
C28 O4 1.279(2) .
O1 H1W 0.78(3) .
O1 H2W 0.77(4) .
O4 Zn1 1.9225(16) 1_455
O6 H6A 0.8300 .

loop_
_geom_hbond_atom_site_label_D
_geom_hbond_atom_site_label_H
_geom_hbond_atom_site_label_A
_geom_hbond_distance_DH
_geom_hbond_distance_HA
_geom_hbond_distance_DA
_geom_hbond_angle_DHA
_geom_hbond_site_symmetry_A
O1 H1W O5 0.78(3) 1.91(4) 2.687(3) 175(3) 2_666
O1 H2W N2 0.77(4) 1.97(4) 2.740(3) 174(3) 1_664
O6 H6A O3 0.83 1.99 2.733(2) 148.2 2_665

loop_
_geom_torsion_atom_site_label_1
_geom_torsion_atom_site_label_2
_geom_torsion_atom_site_label_3
_geom_torsion_atom_site_label_4
_geom_torsion
_geom_torsion_site_symmetry_1
_geom_torsion_site_symmetry_4
N1 C1 C2 C3 -0.1(4) . .
C1 C2 C3 C4 -0.6(4) . .
C1 C2 C3 C6 179.4(3) . .
C2 C3 C4 C5 1.2(4) . .
C6 C3 C4 C5 -178.8(3) . .
C3 C4 C5 N1 -1.2(4) . .
C4 C3 C6 C7 158.5(3) . .
C2 C3 C6 C7 -21.5(4) . .
C3 C6 C7 C8 179.0(2) . .
C6 C7 C8 C9 170.0(3) . .
C6 C7 C8 C13 -13.2(5) . .
C13 C8 C9 C10 0.5(4) . .
C7 C8 C9 C10 177.4(3) . .
C8 C9 C10 C11 -1.3(5) . .
C9 C10 C11 C12 0.9(4) . .
C9 C10 C11 C14 -178.2(2) . .
C10 C11 C12 C13 0.3(4) . .
C14 C11 C12 C13 179.4(2) . .
C11 C12 C13 C8 -1.1(4) . .
C9 C8 C13 C12 0.7(4) . .
C7 C8 C13 C12 -176.0(2) . .
C12 C11 C14 C15 168.4(3) . .
C10 C11 C14 C15 -12.5(4) . .
C11 C14 C15 C16 175.5(3) . .
C14 C15 C16 C20 -7.6(5) . .
C14 C15 C16 C17 175.1(3) . .
C20 C16 C17 C18 0.7(4) . .
C15 C16 C17 C18 178.1(3) . .
C16 C17 C18 N2 0.3(5) . .
N2 C19 C20 C16 -0.6(4) . .
C17 C16 C20 C19 -0.5(4) . .
C15 C16 C20 C19 -177.9(3) . .
C26 C21 C22 C23 1.9(3) . .
C27 C21 C22 C23 -179.6(2) . .
C21 C22 C23 C24 1.8(3) . .
C21 C22 C23 C28 -175.2(2) . .
C22 C23 C24 C25 -3.3(3) . .
C28 C23 C24 C25 173.6(2) . .
C23 C24 C25 O6 -177.1(2) . .
C23 C24 C25 C26 1.2(4) . .
O6 C25 C26 C21 -179.2(2) . .
C24 C25 C26 C21 2.5(4) . .
C22 C21 C26 C25 -4.1(4) . .
C27 C21 C26 C25 177.4(2) . .
C26 C21 C27 O3 5.3(3) . .
C22 C21 C27 O3 -173.2(2) . .
C26 C21 C27 O2 -175.8(2) . .
C22 C21 C27 O2 5.7(3) . .
C22 C23 C28 O5 -2.0(3) . .
C24 C23 C28 O5 -178.9(2) . .
C22 C23 C28 O4 176.6(2) . .
C24 C23 C28 O4 -0.4(3) . .
C4 C5 N1 C1 0.4(4) . .
C4 C5 N1 Zn1 178.6(2) . .
C2 C1 N1 C5 0.2(4) . .
C2 C1 N1 Zn1 -178.1(2) . .
O4 Zn1 N1 C5 19.1(3) 1_655 .
O2 Zn1 N1 C5 156.8(2) . .
O1 Zn1 N1 C5 -100.8(2) . .
O4 Zn1 N1 C1 -162.69(17) 1_655 .
O2 Zn1 N1 C1 -25.0(2) . .
O1 Zn1 N1 C1 77.4(2) . .
C20 C19 N2 C18 1.6(4) . .
C17 C18 N2 C19 -1.4(4) . .
O3 C27 O2 Zn1 10.0(3) . .
C21 C27 O2 Zn1 -168.79(15) . .
O4 Zn1 O2 C27 -40.5(2) 1_655 .
O1 Zn1 O2 C27 76.43(18) . .
N1 Zn1 O2 C27 179.02(17) . .
O5 C28 O4 Zn1 16.6(3) . 1_455
C23 C28 O4 Zn1 -161.91(15) . 1_455
